data_7121664
loop_
_publ_author_name
'Newland, Robert J.'
'Lynam, Jason M.'
'Mansell, Stephen M.'

_publ_section_title
;
 Small bite-angle 2-phosphinophosphinine ligands enable rhodium-catalysed
 hydroboration of carbonyls.
;
_journal_issue 43
_journal_name_full 'Chemical communications (Cambridge, England)'
_journal_page_first 5482
_journal_page_last 5485
_journal_paper_doi 10.1039/c8cc01880d
_journal_volume 54
_journal_year 2018
_chemical_formula_moiety 'C29 H36 P2 Rh Si, C32 H12 B F24'
_chemical_formula_sum 'C61 H48 B F24 P2 Rh Si'
_chemical_formula_weight 1440.74
_space_group_crystal_system triclinic
_space_group_IT_number 2
_space_group_name_Hall '-P 1'
_space_group_name_H-M_alt 'P -1'
_symmetry_space_group_name_Hall '-P 1'
_symmetry_space_group_name_H-M 'P -1'
_atom_sites_solution_hydrogens geom
_atom_sites_solution_primary direct
_audit_creation_date 2017-07-19
_audit_creation_method
;
Olex2 1.2
(compiled 2016.02.19 svn.r3266 for OlexSys, GUI svn.r5155)
;
_audit_update_record
;
2018-02-06 deposited with the CCDC.
2018-04-24 downloaded from the CCDC.
;
_cell_angle_alpha 98.298(2)
_cell_angle_beta 102.651(2)
_cell_angle_gamma 110.657(3)
_cell_formula_units_Z 2
_cell_length_a 13.2396(4)
_cell_length_b 14.6179(4)
_cell_length_c 18.0412(5)
_cell_measurement_reflns_used 21520
_cell_measurement_temperature 120.00(10)
_cell_measurement_theta_max 28.6590
_cell_measurement_theta_min 3.5230
_cell_volume 3092.50(18)
_computing_cell_refinement 'CrysAlisPro 1.171.38.46 (Rigaku OD, 2015)'
_computing_data_collection 'CrysAlisPro 1.171.38.46 (Rigaku OD, 2015)'
_computing_data_reduction 'CrysAlisPro 1.171.38.46 (Rigaku OD, 2015)'
_computing_molecular_graphics 'Olex2 (Dolomanov et al., 2009)'
_computing_publication_material 'Olex2 (Dolomanov et al., 2009)'
_computing_structure_refinement 'ShelXL (Sheldrick, 2015)'
_computing_structure_solution 'ShelXT (Sheldrick, 2015)'
_diffrn_ambient_environment N~2~
_diffrn_ambient_temperature 120.00(10)
_diffrn_detector 'CCD plate'
_diffrn_detector_area_resol_mean 5.1574
_diffrn_detector_type Atlas
_diffrn_measured_fraction_theta_full 0.998
_diffrn_measured_fraction_theta_max 0.891
_diffrn_measurement_details
;
List of Runs (angles in degrees, time in seconds):

  # Type    Start    End  Width  t~exp~   \w     \q     \k     \f   Frames
#--------------------------------------------------------------------------
  1  \w    -80.00  17.00   1.00   15.00    --   -9.43 -57.00  60.00   97
  2  \w    -88.00  27.00   1.00   15.00    --   -9.43 -19.00 150.00  115
  3  \w    -83.00  22.00   1.00   15.00    --   -9.43 -77.00-120.00  105
  4  \w    -86.00 -42.00   1.00   15.00    --   -9.43 159.00  13.00   44
  5  \w    -12.00  83.00   1.00   15.00    --   10.84  38.00  60.00   95
  6  \w    -16.00  81.00   1.00   15.00    --   10.84  57.00-180.00   97
  7  \w    -48.00  -2.00   1.00   15.00    --   10.84 -38.00-180.00   46
  8  \w      9.00  83.00   1.00   15.00    --   10.84  38.00 -90.00   74
  9  \w    -43.00  34.00   1.00   15.00    --   10.84 -57.00  90.00   77
 10  \w     -1.00  26.00   1.00   15.00    --   10.84-117.00  -9.61   27
;
_diffrn_measurement_device 'four-circle diffractometer'
_diffrn_measurement_device_type 'SuperNova, Dual, Cu at zero, Atlas'
_diffrn_measurement_method '\w scans'
_diffrn_orient_matrix_type 'CrysAlisPro convention (1999,Acta A55,543-557)'
_diffrn_orient_matrix_UB_11 0.0128547000
_diffrn_orient_matrix_UB_12 -0.0182950000
_diffrn_orient_matrix_UB_13 0.0336659000
_diffrn_orient_matrix_UB_21 0.0333294000
_diffrn_orient_matrix_UB_22 -0.0206810000
_diffrn_orient_matrix_UB_23 -0.0167127000
_diffrn_orient_matrix_UB_31 0.0480260000
_diffrn_orient_matrix_UB_32 0.0457709000
_diffrn_orient_matrix_UB_33 0.0176776000
_diffrn_radiation_monochromator mirror
_diffrn_radiation_probe x-ray
_diffrn_radiation_type MoK\a
_diffrn_radiation_wavelength 0.71073
_diffrn_reflns_av_R_equivalents 0.0487
_diffrn_reflns_av_unetI/netI 0.0479
_diffrn_reflns_Laue_measured_fraction_full 0.998
_diffrn_reflns_Laue_measured_fraction_max 0.891
_diffrn_reflns_limit_h_max 18
_diffrn_reflns_limit_h_min -17
_diffrn_reflns_limit_k_max 18
_diffrn_reflns_limit_k_min -19
_diffrn_reflns_limit_l_max 24
_diffrn_reflns_limit_l_min -24
_diffrn_reflns_number 69611
_diffrn_reflns_point_group_measured_fraction_full 0.998
_diffrn_reflns_point_group_measured_fraction_max 0.891
_diffrn_reflns_theta_full 26.000
_diffrn_reflns_theta_max 29.749
_diffrn_reflns_theta_min 2.879
_diffrn_source 'micro-focus sealed X-ray tube'
_diffrn_source_type 'SuperNova (Mo) X-ray Source'
_exptl_absorpt_coefficient_mu 0.459
_exptl_absorpt_correction_T_max 1.000
_exptl_absorpt_correction_T_min 0.543
_exptl_absorpt_correction_type gaussian
_exptl_absorpt_process_details
;
CrysAlisPro 1.171.38.46 (Rigaku Oxford Diffraction, 2015)
Numerical absorption correction based on gaussian integration over
            a multifaceted crystal model
Empirical absorption correction using spherical harmonics,
 implemented in SCALE3 ABSPACK scaling algorithm.
;
_exptl_crystal_colour 'dark orange'
_exptl_crystal_density_diffrn 1.547
_exptl_crystal_description block
_exptl_crystal_F_000 1448
_exptl_crystal_size_max 0.288
_exptl_crystal_size_mid 0.223
_exptl_crystal_size_min 0.165
_refine_diff_density_max 1.463
_refine_diff_density_min -0.960
_refine_diff_density_rms 0.093
_refine_ls_extinction_method none
_refine_ls_goodness_of_fit_ref 1.024
_refine_ls_hydrogen_treatment constr
_refine_ls_matrix_type full
_refine_ls_number_parameters 896
_refine_ls_number_reflns 15721
_refine_ls_number_restraints 78
_refine_ls_restrained_S_all 1.041
_refine_ls_R_factor_all 0.0695
_refine_ls_R_factor_gt 0.0550
_refine_ls_shift/su_max 0.001
_refine_ls_shift/su_mean 0.000
_refine_ls_structure_factor_coef Fsqd
_refine_ls_weighting_details 'w=1/[\s^2^(Fo^2^)+(0.0560P)^2^+6.0540P] where P=(Fo^2^+2Fc^2^)/3'
_refine_ls_weighting_scheme calc
_refine_ls_wR_factor_gt 0.1258
_refine_ls_wR_factor_ref 0.1340
_reflns_Friedel_coverage 0.000
_reflns_number_gt 13163
_reflns_number_total 15721
_reflns_threshold_expression 'I > 2\s(I)'
_cod_data_source_file c8cc01880d2.cif
_cod_data_source_block 3
_cod_depositor_comments 'Adding full bibliography for 7121663--7121664.cif.'
_cod_original_cell_volume 3092.50(16)
_cod_database_code 7121664
_chemical_oxdiff_formula 'C61 H98 B F24 P2 Rh Si'
_chemical_oxdiff_usercomment '@ 120 K RJN342'
_shelx_space_group_comment
;
The symmetry employed for this shelxl refinement is uniquely defined
by the following loop, which should always be used as a source of
symmetry information in preference to the above space-group names.
They are only intended as comments.
;
_reflns_odcompleteness_completeness 99.85
_reflns_odcompleteness_iscentric 1
_reflns_odcompleteness_theta 26.32
_olex2_refinement_description
;
1. Fixed Uiso
 At 1.2 times of:
  All C(H) groups, All C(H,H) groups
 At 1.5 times of:
  All C(H,H,H) groups
2. Rigid bond restraints
 C61, F22A, F22B, F23A, F23B, F24A, F24B
 with sigma for 1-2 distances of 0.005 and sigma for 1-3 distances of 0.005
3. Uiso/Uaniso restraints and constraints
Uanis(F18A) \\sim Ueq: with sigma of 0.02 and sigma for terminal atoms of 0.02
Uanis(F18B) \\sim Ueq: with sigma of 0.02 and sigma for terminal atoms of 0.02
4. Rigid body (RIGU) restrains
 C61, F22A, F22B, F23A, F23B, F24A, F24B
 with sigma for 1-2 distances of 0.004 and sigma for 1-3 distances of 0.004
 C45, F10, F11, F12
 with sigma for 1-2 distances of 0.004 and sigma for 1-3 distances of 0.004
5. Others
 Sof(F22B)=Sof(F23B)=Sof(F24B)=1-FVAR(1)
 Sof(F22A)=Sof(F23A)=Sof(F24A)=FVAR(1)
 Sof(F16A)=Sof(F17A)=Sof(F18A)=1-FVAR(2)
 Sof(F16B)=Sof(F17B)=Sof(F18B)=FVAR(2)
 Sof(C19B)=Sof(H19D)=Sof(H19E)=Sof(H19F)=Sof(C20B)=Sof(H20D)=Sof(H20E)=
 Sof(H20F)=Sof(C21B)=Sof(H21D)=Sof(H21E)=Sof(H21F)=1-FVAR(3)
 Sof(C19A)=Sof(H19A)=Sof(H19B)=Sof(H19C)=Sof(C20A)=Sof(H20A)=Sof(H20B)=
 Sof(H20C)=Sof(C21A)=Sof(H21A)=Sof(H21B)=Sof(H21C)=FVAR(3)
6.a Ternary CH refined with riding coordinates:
 C22(H22), C23(H23), C26(H26), C27(H27)
6.b Secondary CH2 refined with riding coordinates:
 C24(H24A,H24B), C25(H25A,H25B), C28(H28A,H28B), C29(H29A,H29B)
6.c Me refined with riding coordinates:
 C19A(H19A,H19B,H19C), C19B(H19D,H19E,H19F), C20A(H20A,H20B,H20C), C20B(H20D,
 H20E,H20F), C21A(H21A,H21B,H21C), C21B(H21D,H21E,H21F)
6.d Aromatic/amide H refined with riding coordinates:
 C3(H3), C4(H4), C8(H8), C9(H9), C10(H10), C11(H11), C12(H12), C14(H14),
 C15(H15), C16(H16), C17(H17), C18(H18), C31(H31), C33(H33), C35(H35), C39(H39),
  C41(H41), C43(H43), C47(H47), C49(H49), C51(H51), C55(H55), C57(H57), C59(H59)
6.e Idealised Me refined as rotating group:
 C6(H6A,H6B,H6C)
;
_shelx_shelxl_version_number 2014/7
_olex2_submission_special_instructions 'No special instructions were received'
_oxdiff_exptl_absorpt_empirical_details
;
Empirical correction (ABSPACK) includes:
- Absorption correction using spherical harmonics
- Frame scaling
;
_oxdiff_exptl_absorpt_empirical_full_max 1.279
_oxdiff_exptl_absorpt_empirical_full_min 0.727

loop_
_space_group_symop_operation_xyz
'x, y, z'
'-x, -y, -z'

loop_
_atom_site_label
_atom_site_type_symbol
_atom_site_fract_x
_atom_site_fract_y
_atom_site_fract_z
_atom_site_U_iso_or_equiv
_atom_site_adp_type
_atom_site_occupancy
_atom_site_site_symmetry_order
_atom_site_calc_flag
_atom_site_refinement_flags_posn
_atom_site_refinement_flags_adp
_atom_site_refinement_flags_occupancy
_atom_site_disorder_assembly
_atom_site_disorder_group
Rh1 Rh 0.72088(2) 0.91742(2) 0.25677(2) 0.01765(7) Uani 1 1 d . . . . .
P1 P 0.72539(6) 0.92984(5) 0.13217(4) 0.02020(15) Uani 1 1 d . . . . .
P2 P 0.64623(6) 1.03025(5) 0.22221(4) 0.01992(15) Uani 1 1 d . . . . .
Si1 Si 0.82880(8) 0.81845(7) 0.02449(5) 0.0300(2) Uani 1 1 d . . . . .
C1 C 0.6699(2) 1.0206(2) 0.12735(18) 0.0230(6) Uani 1 1 d . . . . .
C2 C 0.6551(3) 1.0645(2) 0.06416(19) 0.0271(6) Uani 1 1 d . . . . .
C3 C 0.6894(3) 1.0349(3) 0.0001(2) 0.0322(7) Uani 1 1 d . . . . .
H3 H 0.6793 1.0657 -0.0423 0.039 Uiso 1 1 calc R . . . .
C4 C 0.7368(3) 0.9646(3) -0.00695(19) 0.0315(7) Uani 1 1 d . . . . .
H4 H 0.7560 0.9528 -0.0541 0.038 Uiso 1 1 calc R . . . .
C5 C 0.7603(3) 0.9084(2) 0.04663(18) 0.0255(6) Uani 1 1 d . . . . .
C6 C 0.6065(3) 1.1435(3) 0.0654(2) 0.0355(8) Uani 1 1 d . . . . .
H6A H 0.5449 1.1253 0.0895 0.053 Uiso 1 1 calc GR . . . .
H6B H 0.5774 1.1476 0.0117 0.053 Uiso 1 1 calc GR . . . .
H6C H 0.6655 1.2090 0.0958 0.053 Uiso 1 1 calc GR . . . .
C7 C 0.7203(3) 1.1609(2) 0.2753(2) 0.0282(7) Uani 1 1 d . . . . .
C8 C 0.8062(3) 1.2246(2) 0.2518(2) 0.0326(7) Uani 1 1 d . . . . .
H8 H 0.8226 1.2007 0.2059 0.039 Uiso 1 1 calc R . . . .
C9 C 0.8683(3) 1.3237(3) 0.2952(3) 0.0466(10) Uani 1 1 d . . . . .
H9 H 0.9270 1.3676 0.2789 0.056 Uiso 1 1 calc R . . . .
C10 C 0.8447(3) 1.3579(3) 0.3616(3) 0.0523(11) Uani 1 1 d . . . . .
H10 H 0.8862 1.4259 0.3904 0.063 Uiso 1 1 calc R . . . .
C11 C 0.7616(4) 1.2946(3) 0.3870(3) 0.0534(11) Uani 1 1 d . . . . .
H11 H 0.7472 1.3189 0.4337 0.064 Uiso 1 1 calc R . . . .
C12 C 0.6988(3) 1.1956(3) 0.3445(2) 0.0393(8) Uani 1 1 d . . . . .
H12 H 0.6420 1.1517 0.3621 0.047 Uiso 1 1 calc R . . . .
C13 C 0.4971(2) 0.9946(2) 0.21121(17) 0.0239(6) Uani 1 1 d . . . . .
C14 C 0.4491(3) 1.0650(3) 0.2214(2) 0.0343(7) Uani 1 1 d . . . . .
H14 H 0.4945 1.1351 0.2334 0.041 Uiso 1 1 calc R . . . .
C15 C 0.3343(3) 1.0317(4) 0.2138(2) 0.0453(10) Uani 1 1 d . . . . .
H15 H 0.3018 1.0794 0.2219 0.054 Uiso 1 1 calc R . . . .
C16 C 0.2678(3) 0.9312(4) 0.1948(2) 0.0473(11) Uani 1 1 d . . . . .
H16 H 0.1894 0.9095 0.1895 0.057 Uiso 1 1 calc R . . . .
C17 C 0.3139(3) 0.8598(3) 0.1832(2) 0.0408(9) Uani 1 1 d . . . . .
H17 H 0.2671 0.7899 0.1691 0.049 Uiso 1 1 calc R . . . .
C18 C 0.4288(3) 0.8921(3) 0.19232(18) 0.0288(7) Uani 1 1 d . . . . .
H18 H 0.4611 0.8439 0.1857 0.035 Uiso 1 1 calc R . . . .
C19A C 0.9669(5) 0.8635(5) 0.0935(4) 0.0337(17) Uani 0.514(6) 1 d . . P A 3
H19A H 0.9606 0.8739 0.1469 0.051 Uiso 0.514(6) 1 calc R . P A 3
H19B H 0.9997 0.8137 0.0855 0.051 Uiso 0.514(6) 1 calc R . P A 3
H19C H 1.0154 0.9274 0.0856 0.051 Uiso 0.514(6) 1 calc R . P A 3
C19B C 0.9789(7) 0.9024(6) 0.0197(6) 0.049(2) Uani 0.486(6) 1 d . . P A -3
H19D H 0.9711 0.9398 -0.0206 0.073 Uiso 0.486(6) 1 calc R . P A -3
H19E H 1.0225 0.9500 0.0706 0.073 Uiso 0.486(6) 1 calc R . P A -3
H19F H 1.0181 0.8594 0.0067 0.073 Uiso 0.486(6) 1 calc R . P A -3
C20A C 0.8279(7) 0.7956(6) -0.0785(4) 0.043(2) Uani 0.514(6) 1 d . . P A 3
H20A H 0.7503 0.7714 -0.1123 0.065 Uiso 0.514(6) 1 calc R . P A 3
H20B H 0.8743 0.8585 -0.0889 0.065 Uiso 0.514(6) 1 calc R . P A 3
H20C H 0.8586 0.7448 -0.0890 0.065 Uiso 0.514(6) 1 calc R . P A 3
C20B C 0.7455(8) 0.7372(7) -0.0698(6) 0.057(3) Uani 0.486(6) 1 d . . P A -3
H20D H 0.7396 0.7778 -0.1080 0.086 Uiso 0.486(6) 1 calc R . P A -3
H20E H 0.7812 0.6923 -0.0856 0.086 Uiso 0.486(6) 1 calc R . P A -3
H20F H 0.6699 0.6969 -0.0674 0.086 Uiso 0.486(6) 1 calc R . P A -3
C21A C 0.7364(6) 0.6879(5) 0.0383(5) 0.0398(18) Uani 0.514(6) 1 d . . P A 3
H21A H 0.6608 0.6623 0.0011 0.060 Uiso 0.514(6) 1 calc R . P A 3
H21B H 0.7715 0.6402 0.0289 0.060 Uiso 0.514(6) 1 calc R . P A 3
H21C H 0.7305 0.6958 0.0919 0.060 Uiso 0.514(6) 1 calc R . P A 3
C21B C 0.8441(11) 0.7510(9) 0.0978(6) 0.069(4) Uani 0.486(6) 1 d . . P A -3
H21D H 0.8902 0.7988 0.1482 0.104 Uiso 0.486(6) 1 calc R . P A -3
H21E H 0.7695 0.7109 0.1019 0.104 Uiso 0.486(6) 1 calc R . P A -3
H21F H 0.8809 0.7063 0.0837 0.104 Uiso 0.486(6) 1 calc R . P A -3
C22 C 0.6442(3) 0.8920(3) 0.3513(2) 0.0334(7) Uani 1 1 d . . . . .
H22 H 0.5848 0.9194 0.3508 0.040 Uiso 1 1 calc R . . . .
C23 C 0.7519(3) 0.9640(3) 0.38315(19) 0.0359(8) Uani 1 1 d . . . . .
H23 H 0.7568 1.0336 0.4024 0.043 Uiso 1 1 calc R . . . .
C24 C 0.8495(4) 0.9421(5) 0.4265(3) 0.0770(18) Uani 1 1 d . . . . .
H24A H 0.9062 1.0056 0.4635 0.092 Uiso 1 1 calc R . . . .
H24B H 0.8208 0.8944 0.4583 0.092 Uiso 1 1 calc R . . . .
C25 C 0.9066(4) 0.9007(3) 0.3800(3) 0.0544(12) Uani 1 1 d . . . . .
H25A H 0.9288 0.8524 0.4056 0.065 Uiso 1 1 calc R . . . .
H25B H 0.9769 0.9563 0.3812 0.065 Uiso 1 1 calc R . . . .
C26 C 0.8428(3) 0.8488(2) 0.2970(2) 0.0322(7) Uani 1 1 d . . . . .
H26 H 0.8919 0.8470 0.2623 0.039 Uiso 1 1 calc R . . . .
C27 C 0.7371(3) 0.7726(2) 0.26959(19) 0.0279(7) Uani 1 1 d . . . . .
H27 H 0.7234 0.7253 0.2190 0.033 Uiso 1 1 calc R . . . .
C28 C 0.6667(4) 0.7272(3) 0.3205(2) 0.0449(9) Uani 1 1 d . . . . .
H28A H 0.6131 0.6581 0.2912 0.054 Uiso 1 1 calc R . . . .
H28B H 0.7172 0.7215 0.3673 0.054 Uiso 1 1 calc R . . . .
C29 C 0.6026(5) 0.7817(4) 0.3467(4) 0.0788(18) Uani 1 1 d . . . . .
H29A H 0.5984 0.7721 0.3993 0.095 Uiso 1 1 calc R . . . .
H29B H 0.5246 0.7495 0.3111 0.095 Uiso 1 1 calc R . . . .
F1 F 0.5622(3) 0.7678(2) 0.61958(14) 0.0797(10) Uani 1 1 d . . . . .
F2 F 0.5187(3) 0.6154(2) 0.57007(18) 0.1000(14) Uani 1 1 d . . . . .
F3 F 0.6410(3) 0.7265(4) 0.5405(2) 0.1229(18) Uani 1 1 d . . . . .
F4 F 0.24101(19) 0.87319(16) 0.37220(16) 0.0550(7) Uani 1 1 d . . . . .
F5 F 0.4154(2) 0.95236(14) 0.38457(13) 0.0431(5) Uani 1 1 d . . . . .
F6 F 0.3596(2) 0.94607(16) 0.48696(13) 0.0499(6) Uani 1 1 d . . . . .
F7 F -0.1385(3) 0.2758(2) 0.02804(19) 0.1019(13) Uani 1 1 d . . . . .
F8 F 0.0078(2) 0.3563(2) -0.00187(14) 0.0736(9) Uani 1 1 d . . . . .
F9 F -0.1281(3) 0.3983(3) -0.02483(16) 0.0818(10) Uani 1 1 d . . . . .
F10 F -0.2090(2) 0.5777(2) 0.19459(17) 0.0595(7) Uani 1 1 d . U . . .
F11 F -0.0500(3) 0.6996(2) 0.2546(3) 0.1305(19) Uani 1 1 d . U . . .
F12 F -0.1187(3) 0.5874(4) 0.3089(2) 0.1093(14) Uani 1 1 d . U . . .
F13 F 0.0555(3) 0.4122(2) 0.51378(14) 0.0608(7) Uani 1 1 d . . . . .
F14 F 0.0451(4) 0.2677(2) 0.5166(3) 0.1269(19) Uani 1 1 d . . . . .
F15 F 0.2023(3) 0.3909(5) 0.55949(19) 0.137(2) Uani 1 1 d . . . . .
F16A F 0.1222(15) 0.0703(7) 0.2896(7) 0.092(5) Uani 0.347(14) 1 d . . P B 2
F16B F 0.1500(4) 0.1189(4) 0.2331(6) 0.071(3) Uani 0.653(14) 1 d . . P B -2
F17A F 0.1359(8) 0.1310(6) 0.1894(5) 0.036(2) Uani 0.347(14) 1 d . . P B 2
F17B F -0.0129(4) 0.1185(5) 0.1874(4) 0.065(2) Uani 0.653(14) 1 d . . P B -2
F18A F -0.0179(8) 0.0815(9) 0.2326(14) 0.090(6) Uani 0.347(14) 1 d . U P B 2
F18B F 0.0266(10) 0.0592(4) 0.2875(6) 0.123(4) Uani 0.653(14) 1 d . U P B -2
F19 F 0.4817(3) 0.3008(2) 0.2325(2) 0.0821(10) Uani 1 1 d . . . . .
F20 F 0.5975(3) 0.3802(2) 0.17524(19) 0.0778(9) Uani 1 1 d . . . . .
F21 F 0.6234(3) 0.4342(3) 0.2953(2) 0.0922(11) Uani 1 1 d . . . . .
F22A F 0.3577(5) 0.5443(4) -0.0005(2) 0.0531(13) Uani 0.607(8) 1 d . U P C 1
F22B F 0.4362(10) 0.5660(5) 0.0131(5) 0.067(3) Uani 0.393(8) 1 d . U P C -1
F23A F 0.5291(4) 0.6363(5) 0.0551(3) 0.074(2) Uani 0.607(8) 1 d . U P C 1
F23B F 0.5133(5) 0.6997(4) 0.0998(4) 0.046(2) Uani 0.393(8) 1 d . U P C -1
F24A F 0.4006(7) 0.6851(4) 0.0756(3) 0.0633(17) Uani 0.607(8) 1 d . U P C 1
F24B F 0.3385(7) 0.6398(11) 0.0534(6) 0.078(3) Uani 0.393(8) 1 d . U P C -1
C30 C 0.3142(2) 0.6195(2) 0.35962(16) 0.0192(5) Uani 1 1 d . . . . .
C31 C 0.3939(2) 0.6205(2) 0.42598(17) 0.0209(6) Uani 1 1 d . . . . .
H31 H 0.4062 0.5608 0.4290 0.025 Uiso 1 1 calc R . . . .
C32 C 0.4554(2) 0.7057(2) 0.48714(17) 0.0239(6) Uani 1 1 d . . . . .
C33 C 0.4396(3) 0.7944(2) 0.48558(18) 0.0267(6) Uani 1 1 d . . . . .
H33 H 0.4801 0.8522 0.5280 0.032 Uiso 1 1 calc R . . . .
C34 C 0.3630(3) 0.7962(2) 0.42026(18) 0.0245(6) Uani 1 1 d . . . . .
C35 C 0.3035(3) 0.7110(2) 0.35802(17) 0.0225(6) Uani 1 1 d . . . . .
H35 H 0.2540 0.7154 0.3131 0.027 Uiso 1 1 calc R . . . .
C36 C 0.5429(3) 0.7038(3) 0.5545(2) 0.0389(8) Uani 1 1 d . . . . .
C37 C 0.3442(3) 0.8908(2) 0.4162(2) 0.0324(7) Uani 1 1 d . . . . .
C38 C 0.1271(2) 0.5122(2) 0.23191(17) 0.0200(5) Uani 1 1 d . . . . .
C39 C 0.0814(2) 0.4511(2) 0.15568(18) 0.0244(6) Uani 1 1 d . . . . .
H39 H 0.1240 0.4188 0.1355 0.029 Uiso 1 1 calc R . . . .
C40 C -0.0243(3) 0.4359(2) 0.10809(19) 0.0286(7) Uani 1 1 d . . . . .
C41 C -0.0877(3) 0.4839(3) 0.1342(2) 0.0323(7) Uani 1 1 d . . . . .
H41 H -0.1589 0.4753 0.1016 0.039 Uiso 1 1 calc R . . . .
C42 C -0.0443(3) 0.5446(2) 0.2092(2) 0.0274(6) Uani 1 1 d . . . . .
C43 C 0.0599(2) 0.5573(2) 0.25748(18) 0.0226(6) Uani 1 1 d . . . . .
H43 H 0.0860 0.5980 0.3094 0.027 Uiso 1 1 calc R . . . .
C44 C -0.0706(3) 0.3657(3) 0.0284(2) 0.0453(9) Uani 1 1 d . . . . .
C45 C -0.1057(3) 0.6017(3) 0.2411(3) 0.0515(10) Uani 1 1 d . U . . .
C46 C 0.1987(2) 0.4177(2) 0.32574(18) 0.0220(6) Uani 1 1 d . . . . .
C47 C 0.1762(2) 0.4236(2) 0.39751(19) 0.0247(6) Uani 1 1 d . . . . .
H47 H 0.1963 0.4883 0.4300 0.030 Uiso 1 1 calc R . . . .
C48 C 0.1252(3) 0.3383(3) 0.4242(2) 0.0339(8) Uani 1 1 d . . . . .
C49 C 0.0935(3) 0.2434(3) 0.3783(3) 0.0409(9) Uani 1 1 d . . . . .
H49 H 0.0585 0.1852 0.3959 0.049 Uiso 1 1 calc R . . . .
C50 C 0.1138(3) 0.2344(2) 0.3063(2) 0.0383(8) Uani 1 1 d . . . . .
C51 C 0.1659(3) 0.3195(2) 0.2806(2) 0.0294(7) Uani 1 1 d . . . . .
H51 H 0.1797 0.3110 0.2311 0.035 Uiso 1 1 calc R . . . .
C52 C 0.1072(4) 0.3521(3) 0.5029(3) 0.0485(10) Uani 1 1 d . . . . .
C53 C 0.0757(4) 0.1322(3) 0.2530(4) 0.0643(14) Uani 1 1 d . . . . .
C54 C 0.3313(2) 0.5085(2) 0.23844(16) 0.0194(5) Uani 1 1 d . . . . .
C55 C 0.3998(3) 0.4555(2) 0.25283(17) 0.0243(6) Uani 1 1 d . . . . .
H55 H 0.3957 0.4207 0.2934 0.029 Uiso 1 1 calc R . . . .
C56 C 0.4744(3) 0.4518(2) 0.20931(19) 0.0274(6) Uani 1 1 d . . . . .
C57 C 0.4841(3) 0.5017(2) 0.15031(18) 0.0276(6) Uani 1 1 d . . . . .
H57 H 0.5346 0.4990 0.1208 0.033 Uiso 1 1 calc R . . . .
C58 C 0.4178(3) 0.5561(2) 0.13536(17) 0.0251(6) Uani 1 1 d . . . . .
C59 C 0.3433(2) 0.5591(2) 0.17837(17) 0.0231(6) Uani 1 1 d . . . . .
H59 H 0.2988 0.5968 0.1667 0.028 Uiso 1 1 calc R . . . .
C60 C 0.5438(4) 0.3916(3) 0.2278(3) 0.0463(10) Uani 1 1 d . . . . .
C61 C 0.4255(3) 0.6093(3) 0.0710(2) 0.0379(7) Uani 1 1 d . U . . .
B1 B 0.2443(3) 0.5160(2) 0.28919(18) 0.0187(6) Uani 1 1 d . . . . .

loop_
_atom_site_aniso_label
_atom_site_aniso_U_11
_atom_site_aniso_U_22
_atom_site_aniso_U_33
_atom_site_aniso_U_23
_atom_site_aniso_U_13
_atom_site_aniso_U_12
Rh1 0.02056(11) 0.01891(11) 0.01695(12) 0.00490(8) 0.00640(8) 0.01109(8)
P1 0.0250(4) 0.0208(3) 0.0187(4) 0.0054(3) 0.0075(3) 0.0128(3)
P2 0.0219(3) 0.0193(3) 0.0216(4) 0.0040(3) 0.0063(3) 0.0121(3)
Si1 0.0376(5) 0.0338(5) 0.0223(4) 0.0012(4) 0.0113(4) 0.0192(4)
C1 0.0157(13) 0.0317(15) 0.0271(15) 0.0172(13) 0.0082(11) 0.0105(11)
C2 0.0255(15) 0.0281(15) 0.0298(17) 0.0115(13) 0.0061(13) 0.0124(13)
C3 0.0352(17) 0.0417(19) 0.0269(17) 0.0195(15) 0.0098(14) 0.0187(15)
C4 0.0359(17) 0.0429(19) 0.0202(15) 0.0110(14) 0.0121(13) 0.0171(15)
C5 0.0275(15) 0.0292(15) 0.0212(15) 0.0057(12) 0.0097(12) 0.0116(13)
C6 0.0365(18) 0.0391(19) 0.040(2) 0.0205(16) 0.0098(15) 0.0221(15)
C7 0.0264(15) 0.0201(14) 0.0383(18) 0.0038(13) 0.0039(13) 0.0142(12)
C8 0.0277(16) 0.0266(16) 0.042(2) 0.0086(14) 0.0038(14) 0.0129(13)
C9 0.0310(18) 0.0246(17) 0.071(3) 0.0082(18) -0.0007(18) 0.0067(14)
C10 0.044(2) 0.0245(18) 0.069(3) -0.0121(18) -0.007(2) 0.0146(16)
C11 0.058(3) 0.040(2) 0.054(3) -0.0150(19) 0.008(2) 0.026(2)
C12 0.043(2) 0.0319(18) 0.040(2) -0.0040(15) 0.0116(16) 0.0166(16)
C13 0.0236(14) 0.0327(16) 0.0212(15) 0.0088(12) 0.0077(12) 0.0165(12)
C14 0.0359(18) 0.0435(19) 0.0343(18) 0.0105(15) 0.0103(15) 0.0278(16)
C15 0.043(2) 0.077(3) 0.039(2) 0.021(2) 0.0175(17) 0.045(2)
C16 0.0253(17) 0.095(3) 0.0315(19) 0.026(2) 0.0111(15) 0.029(2)
C17 0.0275(17) 0.058(2) 0.0293(18) 0.0155(17) 0.0034(14) 0.0093(16)
C18 0.0248(15) 0.0360(17) 0.0247(16) 0.0089(13) 0.0040(12) 0.0125(13)
C19A 0.022(3) 0.035(3) 0.040(4) -0.006(3) 0.001(3) 0.016(3)
C19B 0.038(4) 0.033(4) 0.071(6) 0.003(4) 0.020(4) 0.011(3)
C20A 0.057(5) 0.053(5) 0.027(4) 0.002(3) 0.021(3) 0.028(4)
C20B 0.057(6) 0.042(5) 0.053(6) -0.021(4) 0.020(5) 0.008(4)
C21A 0.039(4) 0.029(3) 0.048(5) 0.002(3) 0.012(3) 0.012(3)
C21B 0.128(10) 0.085(7) 0.064(6) 0.045(6) 0.069(7) 0.088(8)
C22 0.0394(18) 0.0420(19) 0.0285(17) 0.0113(15) 0.0210(15) 0.0197(16)
C23 0.0424(19) 0.049(2) 0.0174(15) 0.0014(14) 0.0052(14) 0.0235(17)
C24 0.067(3) 0.134(5) 0.026(2) -0.012(3) -0.014(2) 0.064(3)
C25 0.041(2) 0.053(2) 0.055(3) 0.001(2) -0.0187(19) 0.0268(19)
C26 0.0331(17) 0.0307(16) 0.043(2) 0.0139(15) 0.0104(15) 0.0232(14)
C27 0.0405(18) 0.0239(15) 0.0257(16) 0.0083(12) 0.0094(14) 0.0194(14)
C28 0.060(2) 0.0264(17) 0.047(2) 0.0149(16) 0.0216(19) 0.0106(17)
C29 0.103(4) 0.058(3) 0.118(5) 0.050(3) 0.090(4) 0.035(3)
F1 0.105(2) 0.086(2) 0.0280(13) -0.0150(13) -0.0237(14) 0.0518(19)
F2 0.132(3) 0.0527(16) 0.0646(19) 0.0125(14) -0.0546(19) 0.0283(18)
F3 0.0494(17) 0.267(6) 0.075(2) 0.072(3) 0.0120(16) 0.081(3)
F4 0.0435(13) 0.0291(11) 0.0823(18) 0.0008(11) -0.0043(12) 0.0210(10)
F5 0.0606(14) 0.0231(9) 0.0483(13) 0.0130(9) 0.0186(11) 0.0165(9)
F6 0.0835(17) 0.0327(11) 0.0411(13) -0.0008(9) 0.0240(12) 0.0321(12)
F7 0.127(3) 0.0475(16) 0.0614(19) -0.0165(14) 0.0173(19) -0.0285(18)
F8 0.0719(18) 0.097(2) 0.0322(13) -0.0253(14) -0.0011(13) 0.0363(17)
F9 0.090(2) 0.095(2) 0.0403(15) -0.0027(15) -0.0264(14) 0.0474(19)
F10 0.0395(12) 0.0805(18) 0.0828(18) 0.0303(15) 0.0238(12) 0.0441(13)
F11 0.068(2) 0.0487(17) 0.285(6) 0.002(2) 0.068(3) 0.0392(16)
F12 0.119(3) 0.198(4) 0.070(2) 0.020(2) 0.045(2) 0.125(3)
F13 0.098(2) 0.0601(16) 0.0383(13) 0.0127(12) 0.0216(13) 0.0467(15)
F14 0.229(5) 0.0594(19) 0.172(4) 0.073(2) 0.168(4) 0.066(3)
F15 0.072(2) 0.316(7) 0.0461(18) 0.085(3) 0.0236(16) 0.085(3)
F16A 0.150(13) 0.033(5) 0.138(10) 0.038(5) 0.085(9) 0.056(7)
F16B 0.054(3) 0.035(2) 0.128(8) -0.008(4) 0.041(4) 0.021(2)
F17A 0.055(4) 0.022(3) 0.030(4) 0.001(3) 0.022(4) 0.012(3)
F17B 0.042(2) 0.048(3) 0.081(4) -0.028(3) 0.009(2) 0.012(2)
F18A 0.035(4) 0.035(6) 0.157(14) -0.038(7) 0.025(7) -0.009(4)
F18B 0.168(10) 0.018(2) 0.172(7) 0.022(3) 0.079(7) 0.005(3)
F19 0.091(2) 0.0612(17) 0.154(3) 0.065(2) 0.072(2) 0.0621(17)
F20 0.108(2) 0.096(2) 0.101(2) 0.0510(19) 0.078(2) 0.084(2)
F21 0.088(2) 0.123(3) 0.088(2) 0.018(2) -0.0002(19) 0.086(2)
F22A 0.071(3) 0.059(3) 0.0237(18) 0.0159(16) 0.0064(19) 0.021(2)
F22B 0.121(8) 0.039(3) 0.038(4) 0.015(3) 0.048(5) 0.011(4)
F23A 0.055(2) 0.109(5) 0.077(4) 0.067(4) 0.035(2) 0.028(3)
F23B 0.053(3) 0.029(3) 0.042(3) 0.016(2) 0.008(3) -0.003(2)
F24A 0.117(5) 0.041(2) 0.053(3) 0.030(2) 0.039(4) 0.040(3)
F24B 0.054(4) 0.151(8) 0.072(6) 0.090(6) 0.035(4) 0.055(5)
C30 0.0208(13) 0.0190(13) 0.0175(13) 0.0046(11) 0.0057(11) 0.0073(11)
C31 0.0218(13) 0.0199(13) 0.0207(14) 0.0055(11) 0.0063(11) 0.0077(11)
C32 0.0238(14) 0.0284(15) 0.0163(14) 0.0041(12) 0.0041(11) 0.0083(12)
C33 0.0272(15) 0.0248(15) 0.0196(15) -0.0026(12) 0.0051(12) 0.0049(12)
C34 0.0306(15) 0.0184(13) 0.0237(15) 0.0023(11) 0.0101(12) 0.0088(12)
C35 0.0283(15) 0.0204(13) 0.0186(14) 0.0046(11) 0.0058(12) 0.0101(12)
C36 0.0375(19) 0.045(2) 0.0241(17) 0.0037(15) -0.0032(14) 0.0139(16)
C37 0.0387(18) 0.0204(15) 0.0331(18) -0.0033(13) 0.0075(15) 0.0114(13)
C38 0.0214(13) 0.0166(12) 0.0220(14) 0.0056(11) 0.0038(11) 0.0087(11)
C39 0.0249(14) 0.0240(14) 0.0239(15) 0.0014(12) 0.0036(12) 0.0130(12)
C40 0.0264(15) 0.0307(16) 0.0249(16) 0.0043(13) 0.0006(13) 0.0119(13)
C41 0.0242(15) 0.0347(17) 0.0393(19) 0.0137(15) 0.0030(14) 0.0151(13)
C42 0.0269(15) 0.0264(15) 0.0372(18) 0.0130(13) 0.0121(13) 0.0164(13)
C43 0.0275(15) 0.0209(13) 0.0222(15) 0.0058(11) 0.0076(12) 0.0124(12)
C44 0.040(2) 0.046(2) 0.036(2) -0.0029(17) -0.0070(17) 0.0163(18)
C45 0.038(2) 0.053(2) 0.077(3) 0.012(2) 0.0206(19) 0.0335(18)
C46 0.0187(13) 0.0174(13) 0.0293(16) 0.0056(11) 0.0016(11) 0.0096(11)
C47 0.0241(14) 0.0208(14) 0.0306(16) 0.0101(12) 0.0058(12) 0.0103(12)
C48 0.0305(16) 0.0332(17) 0.050(2) 0.0242(16) 0.0149(15) 0.0187(14)
C49 0.0306(17) 0.0265(17) 0.074(3) 0.0269(18) 0.0191(18) 0.0132(14)
C50 0.0292(17) 0.0171(15) 0.062(3) 0.0046(15) 0.0078(16) 0.0063(13)
C51 0.0249(15) 0.0181(14) 0.0391(19) 0.0021(13) 0.0034(13) 0.0070(12)
C52 0.053(2) 0.054(2) 0.055(3) 0.039(2) 0.025(2) 0.025(2)
C53 0.055(3) 0.0164(17) 0.112(4) 0.004(2) 0.032(3) 0.0035(18)
C54 0.0206(13) 0.0147(12) 0.0173(13) -0.0005(10) -0.0009(11) 0.0061(10)
C55 0.0299(15) 0.0238(14) 0.0196(14) 0.0035(11) 0.0043(12) 0.0136(12)
C56 0.0325(16) 0.0248(15) 0.0290(16) 0.0047(13) 0.0092(13) 0.0167(13)
C57 0.0303(16) 0.0262(15) 0.0242(16) -0.0003(12) 0.0097(13) 0.0103(13)
C58 0.0264(15) 0.0204(14) 0.0199(15) 0.0027(11) 0.0021(12) 0.0029(12)
C59 0.0238(14) 0.0172(13) 0.0227(15) 0.0021(11) -0.0004(12) 0.0071(11)
C60 0.057(2) 0.054(2) 0.056(3) 0.024(2) 0.032(2) 0.041(2)
C61 0.0368(17) 0.0394(17) 0.0326(17) 0.0157(14) 0.0078(14) 0.0082(14)
B1 0.0210(14) 0.0153(14) 0.0181(15) 0.0012(11) 0.0002(12) 0.0095(12)

loop_
_atom_type_symbol
_atom_type_description
_atom_type_scat_dispersion_real
_atom_type_scat_dispersion_imag
_atom_type_scat_source
C C 0.0033 0.0016 'International Tables Vol C Tables 4.2.6.8 and 6.1.1.4'
H H 0.0000 0.0000 'International Tables Vol C Tables 4.2.6.8 and 6.1.1.4'
B B 0.0013 0.0007 'International Tables Vol C Tables 4.2.6.8 and 6.1.1.4'
F F 0.0171 0.0103 'International Tables Vol C Tables 4.2.6.8 and 6.1.1.4'
P P 0.1023 0.0942 'International Tables Vol C Tables 4.2.6.8 and 6.1.1.4'
Rh Rh -1.1178 0.9187 'International Tables Vol C Tables 4.2.6.8 and 6.1.1.4'
Si Si 0.0817 0.0704 'International Tables Vol C Tables 4.2.6.8 and 6.1.1.4'

loop_
_exptl_crystal_face_index_h
_exptl_crystal_face_index_k
_exptl_crystal_face_index_l
_exptl_crystal_face_perp_dist
4 1 5 0.0946
-4 -1 -5 0.0946
-2 4 -5 0.1017
1 5 -3 0.1152
1 -5 5 0.1090
-2 -5 1 0.1218
-4 -5 3 0.1166
0 0 -1 0.0612
1 1 -5 0.0728
4 5 -5 0.0970
0 1 5 0.0993
-2 -2 5 0.1026
-3 5 5 0.1070
-5 3 4 0.1159
1 -5 -3 0.1064
5 0 -3 0.0907
-5 -2 1 0.1144
-2 -3 5 0.0946
1 0 5 0.0846
-2 5 1 0.1168
-5 4 1 0.1155
1 -5 3 0.1108

loop_
_geom_angle_atom_site_label_1
_geom_angle_atom_site_label_2
_geom_angle_atom_site_label_3
_geom_angle
P1 Rh1 P2 70.64(3)
C22 Rh1 P1 156.27(10)
C22 Rh1 P2 94.83(10)
C22 Rh1 C23 36.61(14)
C22 Rh1 C26 93.91(13)
C22 Rh1 C27 81.31(13)
C23 Rh1 P1 159.19(11)
C23 Rh1 P2 97.31(10)
C23 Rh1 C26 80.81(13)
C23 Rh1 C27 90.29(13)
C26 Rh1 P1 105.39(10)
C26 Rh1 P2 162.32(9)
C26 Rh1 C27 35.72(12)
C27 Rh1 P1 106.40(8)
C27 Rh1 P2 161.59(9)
Rh1 P1 P2 54.69(2)
C1 P1 Rh1 96.99(10)
C1 P1 P2 42.33(10)
C5 P1 Rh1 155.77(11)
C5 P1 P2 149.20(11)
C5 P1 C1 106.90(15)
Rh1 P2 P1 54.66(2)
C1 P2 Rh1 94.99(10)
C1 P2 P1 40.37(9)
C1 P2 C7 107.41(15)
C1 P2 C13 109.80(13)
C7 P2 Rh1 118.26(10)
C7 P2 P1 125.04(11)
C7 P2 C13 108.29(14)
C13 P2 Rh1 116.74(10)
C13 P2 P1 123.22(10)
C5 Si1 C19B 105.6(3)
C5 Si1 C21A 107.7(2)
C19A Si1 C5 109.2(2)
C19A Si1 C19B 48.1(4)
C19A Si1 C20A 114.1(4)
C19A Si1 C21A 108.5(3)
C20A Si1 C5 111.5(3)
C20A Si1 C19B 72.2(4)
C20A Si1 C21A 105.5(4)
C20B Si1 C5 106.5(3)
C20B Si1 C19A 142.1(4)
C20B Si1 C19B 109.8(4)
C20B Si1 C20A 38.1(4)
C20B Si1 C21A 71.4(4)
C21A Si1 C19B 144.6(3)
C21B Si1 C5 113.0(3)
C21B Si1 C19A 63.6(5)
C21B Si1 C19B 109.0(5)
C21B Si1 C20A 133.0(4)
C21B Si1 C20B 112.6(5)
C21B Si1 C21A 46.0(5)
P1 C1 P2 97.30(14)
C2 C1 P1 125.1(2)
C2 C1 P2 137.6(2)
C1 C2 C3 118.0(3)
C1 C2 C6 121.3(3)
C3 C2 C6 120.6(3)
C2 C3 H3 117.2
C4 C3 C2 125.7(3)
C4 C3 H3 117.2
C3 C4 H4 115.7
C3 C4 C5 128.6(3)
C5 C4 H4 115.7
P1 C5 Si1 123.60(18)
C4 C5 P1 115.7(2)
C4 C5 Si1 120.7(2)
C2 C6 H6A 109.5
C2 C6 H6B 109.5
C2 C6 H6C 109.5
H6A C6 H6B 109.5
H6A C6 H6C 109.5
H6B C6 H6C 109.5
C8 C7 P2 119.6(3)
C8 C7 C12 119.7(3)
C12 C7 P2 120.3(3)
C7 C8 H8 120.0
C7 C8 C9 120.0(4)
C9 C8 H8 120.0
C8 C9 H9 120.1
C10 C9 C8 119.8(4)
C10 C9 H9 120.1
C9 C10 H10 119.6
C9 C10 C11 120.9(3)
C11 C10 H10 119.6
C10 C11 H11 120.0
C10 C11 C12 120.1(4)
C12 C11 H11 120.0
C7 C12 H12 120.3
C11 C12 C7 119.4(4)
C11 C12 H12 120.3
C14 C13 P2 122.9(3)
C18 C13 P2 117.6(2)
C18 C13 C14 119.5(3)
C13 C14 H14 120.2
C15 C14 C13 119.5(4)
C15 C14 H14 120.2
C14 C15 H15 119.7
C16 C15 C14 120.7(4)
C16 C15 H15 119.7
C15 C16 H16 119.7
C15 C16 C17 120.6(3)
C17 C16 H16 119.7
C16 C17 H17 120.3
C18 C17 C16 119.3(4)
C18 C17 H17 120.3
C13 C18 H18 119.8
C17 C18 C13 120.4(3)
C17 C18 H18 119.8
Si1 C19A H19A 109.5
Si1 C19A H19B 109.5
Si1 C19A H19C 109.5
Si1 C19A C21B 57.6(4)
H19A C19A H19B 109.5
H19A C19A H19C 109.5
H19B C19A H19C 109.5
C19B C19A Si1 71.5(4)
C19B C19A H19A 150.2
C19B C19A H19B 97.4
C19B C19A H19C 47.2
C19B C19A C21B 125.3(6)
C21B C19A H19A 72.0
C21B C19A H19B 82.9
C21B C19A H19C 165.3
Si1 C19B H19D 109.5
Si1 C19B H19E 109.5
Si1 C19B H19F 109.5
C19A C19B Si1 60.5(4)
C19A C19B H19D 159.5
C19A C19B H19E 62.6
C19A C19B H19F 91.0
H19D C19B H19E 109.5
H19D C19B H19F 109.5
H19E C19B H19F 109.5
Si1 C20A H20A 109.5
Si1 C20A H20B 109.5
Si1 C20A H20C 109.5
H20A C20A H20B 109.5
H20A C20A H20C 109.5
H20B C20A H20C 109.5
C20B C20A Si1 68.7(5)
C20B C20A H20A 52.6
C20B C20A H20B 155.6
C20B C20A H20C 93.4
Si1 C20B H20D 109.5
Si1 C20B H20E 109.5
Si1 C20B H20F 109.5
C20A C20B Si1 73.2(5)
C20A C20B H20D 59.7
C20A C20B H20E 79.2
C20A C20B H20F 168.5
H20D C20B H20E 109.5
H20D C20B H20F 109.5
H20E C20B H20F 109.5
Si1 C21A H21A 109.5
Si1 C21A H21B 109.5
Si1 C21A H21C 109.5
H21A C21A H21B 109.5
H21A C21A H21C 109.5
H21B C21A H21C 109.5
C21B C21A Si1 60.6(4)
C21B C21A H21A 164.6
C21B C21A H21B 85.6
C21B C21A H21C 66.6
Si1 C21B C19A 58.8(4)
Si1 C21B H21D 109.5
Si1 C21B H21E 109.5
Si1 C21B H21F 109.5
C19A C21B H21D 64.6
C19A C21B H21E 159.7
C19A C21B H21F 90.6
C21A C21B Si1 73.4(5)
C21A C21B C19A 130.4(7)
C21A C21B H21D 153.4
C21A C21B H21E 47.9
C21A C21B H21F 93.5
H21D C21B H21E 109.5
H21D C21B H21F 109.5
H21E C21B H21F 109.5
Rh1 C22 H22 113.4
C23 C22 Rh1 71.94(19)
C23 C22 H22 113.4
C23 C22 C29 128.5(4)
C29 C22 Rh1 106.9(3)
C29 C22 H22 113.4
Rh1 C23 H23 114.7
C22 C23 Rh1 71.46(19)
C22 C23 H23 114.7
C22 C23 C24 123.1(4)
C24 C23 Rh1 110.2(3)
C24 C23 H23 114.7
C23 C24 H24A 108.0
C23 C24 H24B 108.0
H24A C24 H24B 107.2
C25 C24 C23 117.4(4)
C25 C24 H24A 108.0
C25 C24 H24B 108.0
C24 C25 H25A 108.1
C24 C25 H25B 108.1
C24 C25 C26 116.9(3)
H25A C25 H25B 107.3
C26 C25 H25A 108.1
C26 C25 H25B 108.1
Rh1 C26 H26 113.8
C25 C26 Rh1 108.1(2)
C25 C26 H26 113.8
C27 C26 Rh1 72.54(18)
C27 C26 C25 126.7(4)
C27 C26 H26 113.8
Rh1 C27 H27 114.5
C26 C27 Rh1 71.74(18)
C26 C27 H27 114.5
C26 C27 C28 124.7(3)
C28 C27 Rh1 108.6(2)
C28 C27 H27 114.5
C27 C28 H28A 108.2
C27 C28 H28B 108.2
H28A C28 H28B 107.4
C29 C28 C27 116.2(3)
C29 C28 H28A 108.2
C29 C28 H28B 108.2
C22 C29 H29A 107.8
C22 C29 H29B 107.8
C28 C29 C22 118.1(4)
C28 C29 H29A 107.8
C28 C29 H29B 107.8
H29A C29 H29B 107.1
F16B F16A C53 50.3(5)
F18B F16A F16B 107.7(11)
F18B F16A C53 61.2(7)
F17A F16B F16A 153.5(13)
F17A F16B C53 97.8(10)
C53 F16B F16A 67.3(6)
F16B F17A C53 49.9(6)
F18A F17B C53 52.9(6)
F17B F18A F18B 150.2(12)
F17B F18A C53 80.1(12)
C53 F18A F18B 71.1(10)
F16A F18B C53 67.2(7)
F18A F18B F16A 112.2(12)
F18A F18B C53 52.8(6)
F22B F22A F24B 103.2(7)
F22B F22A C61 58.8(5)
C61 F22A F24B 51.1(4)
F22A F22B F23A 144.4(10)
F22A F22B C61 79.5(8)
C61 F22B F23A 68.5(5)
F22B F23A C61 53.4(4)
F23B F23A F22B 111.3(6)
F23B F23A C61 61.3(4)
F23A F23B F24A 109.0(5)
F23A F23B C61 64.8(4)
C61 F23B F24A 54.8(3)
F24B F24A F23B 140.0(11)
F24B F24A C61 79.2(9)
C61 F24A F23B 61.1(4)
F24A F24B F22A 108.0(10)
F24A F24B C61 64.8(7)
C61 F24B F22A 51.9(4)
C31 C30 B1 119.9(2)
C35 C30 C31 115.6(3)
C35 C30 B1 124.5(2)
C30 C31 H31 118.8
C32 C31 C30 122.4(3)
C32 C31 H31 118.8
C31 C32 C36 120.0(3)
C33 C32 C31 120.9(3)
C33 C32 C36 119.1(3)
C32 C33 H33 121.0
C32 C33 C34 118.1(3)
C34 C33 H33 121.0
C33 C34 C35 120.8(3)
C33 C34 C37 119.7(3)
C35 C34 C37 119.5(3)
C30 C35 H35 118.9
C34 C35 C30 122.2(3)
C34 C35 H35 118.9
F1 C36 F2 106.7(3)
F1 C36 F3 105.3(4)
F1 C36 C32 113.9(3)
F2 C36 F3 105.1(4)
F2 C36 C32 113.3(3)
F3 C36 C32 111.7(3)
F4 C37 F5 105.2(3)
F4 C37 F6 107.4(3)
F4 C37 C34 112.9(3)
F5 C37 C34 112.7(3)
F6 C37 F5 105.4(3)
F6 C37 C34 112.6(3)
C39 C38 B1 120.4(2)
C43 C38 C39 115.5(3)
C43 C38 B1 123.6(3)
C38 C39 H39 118.7
C40 C39 C38 122.6(3)
C40 C39 H39 118.7
C39 C40 C44 119.8(3)
C41 C40 C39 120.6(3)
C41 C40 C44 119.6(3)
C40 C41 H41 121.1
C42 C41 C40 117.9(3)
C42 C41 H41 121.1
C41 C42 C43 121.4(3)
C41 C42 C45 121.2(3)
C43 C42 C45 117.4(3)
C38 C43 H43 119.0
C42 C43 C38 122.0(3)
C42 C43 H43 119.0
F7 C44 F8 107.8(4)
F7 C44 F9 106.9(4)
F7 C44 C40 112.3(4)
F8 C44 F9 103.1(4)
F8 C44 C40 113.4(3)
F9 C44 C40 112.7(3)
F10 C45 C42 113.5(4)
F11 C45 F10 107.9(4)
F11 C45 C42 111.9(3)
F12 C45 F10 105.6(4)
F12 C45 F11 104.1(5)
F12 C45 C42 113.2(4)
C47 C46 C51 115.4(3)
C47 C46 B1 123.3(3)
C51 C46 B1 120.8(3)
C46 C47 H47 118.6
C46 C47 C48 122.9(3)
C48 C47 H47 118.6
C47 C48 C52 119.0(3)
C49 C48 C47 120.2(3)
C49 C48 C52 120.7(3)
C48 C49 H49 120.7
C48 C49 C50 118.6(3)
C50 C49 H49 120.7
C49 C50 C51 120.9(3)
C49 C50 C53 120.2(4)
C51 C50 C53 118.9(4)
C46 C51 H51 119.0
C50 C51 C46 122.1(3)
C50 C51 H51 119.0
F13 C52 F14 104.8(4)
F13 C52 F15 105.7(4)
F13 C52 C48 113.6(3)
F14 C52 C48 113.1(4)
F15 C52 F14 106.7(4)
F15 C52 C48 112.3(3)
F16A C53 F17A 92.6(6)
F16A C53 C50 111.7(6)
F16B C53 F16A 62.5(6)
F16B C53 F17A 32.3(5)
F16B C53 F17B 110.4(7)
F16B C53 F18B 110.1(7)
F16B C53 C50 112.7(4)
F17B C53 F16A 136.9(6)
F17B C53 F17A 80.6(5)
F17B C53 C50 109.8(4)
F18A C53 F16A 101.3(10)
F18A C53 F16B 128.4(7)
F18A C53 F17A 114.5(11)
F18A C53 F17B 47.0(12)
F18A C53 F18B 56.1(11)
F18A C53 C50 118.6(6)
F18B C53 F16A 51.6(6)
F18B C53 F17A 131.0(6)
F18B C53 F17B 102.8(6)
F18B C53 C50 110.5(5)
C50 C53 F17A 114.0(4)
C55 C54 C59 115.6(3)
C55 C54 B1 123.4(3)
C59 C54 B1 121.0(2)
C54 C55 H55 119.0
C54 C55 C56 122.0(3)
C56 C55 H55 119.0
C55 C56 C60 118.6(3)
C57 C56 C55 121.1(3)
C57 C56 C60 120.3(3)
C56 C57 H57 121.0
C56 C57 C58 118.0(3)
C58 C57 H57 121.0
C57 C58 C59 120.7(3)
C57 C58 C61 118.9(3)
C59 C58 C61 120.4(3)
C54 C59 H59 118.8
C58 C59 C54 122.5(3)
C58 C59 H59 118.8
F19 C60 F20 107.4(3)
F19 C60 C56 111.7(3)
F20 C60 C56 113.1(3)
F21 C60 F19 106.4(4)
F21 C60 F20 105.3(4)
F21 C60 C56 112.4(3)
F22A C61 F23A 98.6(4)
F22A C61 C58 110.9(3)
F22B C61 F22A 41.7(5)
F22B C61 F23A 58.1(6)
F22B C61 F23B 108.8(6)
F22B C61 F24A 124.9(6)
F22B C61 F24B 111.7(7)
F22B C61 C58 116.1(5)
F23A C61 C58 114.0(3)
F23B C61 F22A 139.3(4)
F23B C61 F23A 53.9(4)
F23B C61 F24B 100.0(7)
F23B C61 C58 108.1(4)
F24A C61 F22A 106.1(4)
F24A C61 F23A 107.7(5)
F24A C61 F23B 64.1(4)
F24A C61 F24B 36.0(5)
F24A C61 C58 117.7(4)
F24B C61 F22A 77.0(6)
F24B C61 F23A 133.4(5)
F24B C61 C58 110.8(4)
C38 B1 C30 114.2(2)
C38 B1 C46 102.5(2)
C38 B1 C54 110.5(2)
C46 B1 C30 110.6(2)
C46 B1 C54 112.9(2)
C54 B1 C30 106.3(2)

loop_
_geom_bond_atom_site_label_1
_geom_bond_atom_site_label_2
_geom_bond_distance
Rh1 P1 2.2932(8)
Rh1 P2 2.2941(7)
Rh1 C22 2.179(3)
Rh1 C23 2.185(3)
Rh1 C26 2.231(3)
Rh1 C27 2.241(3)
P1 P2 2.6522(10)
P1 C1 1.732(3)
P1 C5 1.723(3)
P2 C1 1.801(3)
P2 C7 1.807(3)
P2 C13 1.811(3)
Si1 C5 1.886(3)
Si1 C19A 1.801(6)
Si1 C19B 1.962(8)
Si1 C20A 1.836(7)
Si1 C20B 1.786(8)
Si1 C21A 1.956(7)
Si1 C21B 1.778(9)
C1 C2 1.397(4)
C2 C3 1.397(5)
C2 C6 1.507(4)
C3 H3 0.9500
C3 C4 1.385(5)
C4 H4 0.9500
C4 C5 1.409(4)
C6 H6A 0.9800
C6 H6B 0.9800
C6 H6C 0.9800
C7 C8 1.386(5)
C7 C12 1.404(5)
C8 H8 0.9500
C8 C9 1.392(5)
C9 H9 0.9500
C9 C10 1.372(6)
C10 H10 0.9500
C10 C11 1.380(7)
C11 H11 0.9500
C11 C12 1.388(5)
C12 H12 0.9500
C13 C14 1.399(4)
C13 C18 1.393(5)
C14 H14 0.9500
C14 C15 1.390(5)
C15 H15 0.9500
C15 C16 1.364(6)
C16 H16 0.9500
C16 C17 1.395(6)
C17 H17 0.9500
C17 C18 1.388(5)
C18 H18 0.9500
C19A H19A 0.9800
C19A H19B 0.9800
C19A H19C 0.9800
C19A C19B 1.540(12)
C19A C21B 1.886(14)
C19B H19D 0.9800
C19B H19E 0.9800
C19B H19F 0.9800
C20A H20A 0.9800
C20A H20B 0.9800
C20A H20C 0.9800
C20A C20B 1.184(12)
C20B H20D 0.9800
C20B H20E 0.9800
C20B H20F 0.9800
C21A H21A 0.9800
C21A H21B 0.9800
C21A H21C 0.9800
C21A C21B 1.467(15)
C21B H21D 0.9800
C21B H21E 0.9800
C21B H21F 0.9800
C22 H22 1.0000
C22 C23 1.371(5)
C22 C29 1.492(6)
C23 H23 1.0000
C23 C24 1.519(6)
C24 H24A 0.9900
C24 H24B 0.9900
C24 C25 1.447(7)
C25 H25A 0.9900
C25 H25B 0.9900
C25 C26 1.483(5)
C26 H26 1.0000
C26 C27 1.371(5)
C27 H27 1.0000
C27 C28 1.506(5)
C28 H28A 0.9900
C28 H28B 0.9900
C28 C29 1.456(6)
C29 H29A 0.9900
C29 H29B 0.9900
F1 C36 1.305(4)
F2 C36 1.305(5)
F3 C36 1.313(5)
F4 C37 1.334(4)
F5 C37 1.345(4)
F6 C37 1.340(4)
F7 C44 1.303(5)
F8 C44 1.312(5)
F9 C44 1.340(5)
F10 C45 1.331(5)
F11 C45 1.315(5)
F12 C45 1.308(6)
F13 C52 1.308(5)
F14 C52 1.312(5)
F15 C52 1.310(5)
F16A F16B 1.367(13)
F16A F18B 1.208(13)
F16A C53 1.422(12)
F16B F17A 0.828(8)
F16B C53 1.186(7)
F17A C53 1.536(9)
F17B F18A 1.04(2)
F17B C53 1.405(8)
F18A F18B 1.19(2)
F18A C53 1.138(10)
F18B C53 1.352(8)
F19 C60 1.318(5)
F20 C60 1.328(4)
F21 C60 1.318(5)
F22A F22B 0.935(10)
F22A F24B 1.711(14)
F22A C61 1.382(6)
F22B F23A 1.272(11)
F22B C61 1.202(8)
F23A F23B 1.244(8)
F23A C61 1.393(6)
F23B F24A 1.387(9)
F23B C61 1.349(6)
F24A F24B 0.819(9)
F24A C61 1.260(6)
F24B C61 1.368(9)
C30 C31 1.407(4)
C30 C35 1.398(4)
C30 B1 1.644(4)
C31 H31 0.9500
C31 C32 1.388(4)
C32 C33 1.387(4)
C32 C36 1.495(4)
C33 H33 0.9500
C33 C34 1.387(4)
C34 C35 1.396(4)
C34 C37 1.498(4)
C35 H35 0.9500
C38 C39 1.398(4)
C38 C43 1.395(4)
C38 B1 1.642(4)
C39 H39 0.9500
C39 C40 1.393(4)
C40 C41 1.383(5)
C40 C44 1.497(5)
C41 H41 0.9500
C41 C42 1.379(5)
C42 C43 1.393(4)
C42 C45 1.494(5)
C43 H43 0.9500
C46 C47 1.388(4)
C46 C51 1.407(4)
C46 B1 1.643(4)
C47 H47 0.9500
C47 C48 1.401(4)
C48 C49 1.375(5)
C48 C52 1.488(6)
C49 H49 0.9500
C49 C50 1.381(6)
C50 C51 1.392(5)
C50 C53 1.500(5)
C51 H51 0.9500
C54 C55 1.394(4)
C54 C59 1.403(4)
C54 B1 1.643(4)
C55 H55 0.9500
C55 C56 1.401(4)
C56 C57 1.379(5)
C56 C60 1.501(5)
C57 H57 0.9500
C57 C58 1.387(5)
C58 C59 1.391(4)
C58 C61 1.490(4)
C59 H59 0.9500

loop_
_geom_torsion_atom_site_label_1
_geom_torsion_atom_site_label_2
_geom_torsion_atom_site_label_3
_geom_torsion_atom_site_label_4
_geom_torsion
Rh1 P1 C1 P2 -2.37(12)
Rh1 P1 C1 C2 177.3(3)
Rh1 P1 C5 Si1 7.9(4)
Rh1 P1 C5 C4 -170.77(19)
Rh1 P2 C1 P1 2.36(12)
Rh1 P2 C1 C2 -177.2(3)
Rh1 P2 C7 C8 86.4(3)
Rh1 P2 C7 C12 -87.4(3)
Rh1 P2 C13 C14 153.8(2)
Rh1 P2 C13 C18 -25.7(3)
Rh1 C22 C23 C24 -102.5(4)
Rh1 C22 C29 C28 33.6(6)
Rh1 C23 C24 C25 2.8(7)
Rh1 C26 C27 C28 -100.4(3)
Rh1 C27 C28 C29 2.3(5)
P1 P2 C1 C2 -179.6(4)
P1 P2 C7 C8 21.5(3)
P1 P2 C7 C12 -152.3(2)
P1 P2 C13 C14 -142.6(2)
P1 P2 C13 C18 37.9(3)
P1 C1 C2 C3 -1.2(4)
P1 C1 C2 C6 -179.7(2)
P2 P1 C1 C2 179.6(4)
P2 P1 C5 Si1 175.67(8)
P2 P1 C5 C4 -3.0(4)
P2 C1 C2 C3 178.2(3)
P2 C1 C2 C6 -0.2(5)
P2 C7 C8 C9 -176.0(3)
P2 C7 C12 C11 176.1(3)
P2 C13 C14 C15 -178.5(3)
P2 C13 C18 C17 179.9(3)
Si1 C19A C21B C21A 17.5(7)
Si1 C21A C21B C19A -15.5(6)
C1 P1 C5 Si1 177.93(18)
C1 P1 C5 C4 -0.7(3)
C1 P2 C7 C8 -19.4(3)
C1 P2 C7 C12 166.8(3)
C1 P2 C13 C14 -99.7(3)
C1 P2 C13 C18 80.8(3)
C1 C2 C3 C4 0.4(5)
C2 C3 C4 C5 0.3(6)
C3 C4 C5 P1 0.0(5)
C3 C4 C5 Si1 -178.6(3)
C5 P1 C1 P2 -178.28(13)
C5 P1 C1 C2 1.4(3)
C5 Si1 C19A C19B -94.0(4)
C5 Si1 C19A C21B 106.8(3)
C5 Si1 C20A C20B -89.7(7)
C5 Si1 C20B C20A 103.9(6)
C5 Si1 C21B C19A -100.9(3)
C5 Si1 C21B C21A 92.9(4)
C6 C2 C3 C4 178.8(3)
C7 P2 C1 P1 124.07(14)
C7 P2 C1 C2 -55.5(4)
C7 P2 C13 C14 17.3(3)
C7 P2 C13 C18 -162.2(2)
C7 C8 C9 C10 0.3(5)
C8 C7 C12 C11 2.3(5)
C8 C9 C10 C11 1.4(6)
C9 C10 C11 C12 -1.3(7)
C10 C11 C12 C7 -0.6(6)
C12 C7 C8 C9 -2.1(5)
C13 P2 C1 P1 -118.40(14)
C13 P2 C1 C2 62.0(4)
C13 P2 C7 C8 -137.9(3)
C13 P2 C7 C12 48.3(3)
C13 C14 C15 C16 -1.4(5)
C14 C13 C18 C17 0.4(5)
C14 C15 C16 C17 0.4(6)
C15 C16 C17 C18 1.1(5)
C16 C17 C18 C13 -1.5(5)
C18 C13 C14 C15 1.0(5)
C19A Si1 C5 P1 -64.3(3)
C19A Si1 C5 C4 114.3(4)
C19A Si1 C20A C20B 146.0(7)
C19A Si1 C20B C20A -56.1(10)
C19A Si1 C21B C21A -166.2(5)
C19B Si1 C5 P1 -114.7(4)
C19B Si1 C5 C4 63.9(4)
C19B Si1 C19A C21B -159.2(5)
C19B Si1 C20A C20B 170.1(7)
C19B Si1 C20B C20A -10.0(8)
C19B Si1 C21B C19A 16.2(4)
C19B Si1 C21B C21A -150.0(4)
C19B C19A C21B Si1 -24.3(6)
C19B C19A C21B C21A -6.9(11)
C20A Si1 C5 P1 168.6(3)
C20A Si1 C5 C4 -12.8(4)
C20A Si1 C19A C19B 31.5(5)
C20A Si1 C19A C21B -127.7(4)
C20A Si1 C21B C19A 99.3(6)
C20A Si1 C21B C21A -66.9(7)
C20B Si1 C5 P1 128.6(4)
C20B Si1 C5 C4 -52.9(5)
C20B Si1 C19A C19B 65.7(8)
C20B Si1 C19A C21B -93.5(7)
C20B Si1 C21B C19A 138.3(4)
C20B Si1 C21B C21A -27.9(6)
C21A Si1 C5 P1 53.3(3)
C21A Si1 C5 C4 -128.1(4)
C21A Si1 C19A C19B 148.8(4)
C21A Si1 C19A C21B -10.4(4)
C21A Si1 C20A C20B 27.0(7)
C21A Si1 C20B C20A -152.5(7)
C21A Si1 C21B C19A 166.2(5)
C21B Si1 C5 P1 4.4(5)
C21B Si1 C5 C4 -177.0(5)
C21B Si1 C19A C19B 159.2(5)
C21B Si1 C20A C20B 70.3(9)
C21B Si1 C20B C20A -131.7(7)
C21B C19A C19B Si1 21.5(5)
C22 C23 C24 C25 83.3(6)
C23 C22 C29 C28 -46.5(7)
C23 C24 C25 C26 -22.0(8)
C24 C25 C26 Rh1 28.7(5)
C24 C25 C26 C27 -52.7(6)
C25 C26 C27 Rh1 99.9(3)
C25 C26 C27 C28 -0.5(5)
C26 C27 C28 C29 82.6(5)
C27 C28 C29 C22 -24.9(7)
C29 C22 C23 Rh1 97.6(4)
C29 C22 C23 C24 -4.9(6)
F16A F16B F17A C53 53.2(18)
F16A F16B C53 F17A -157.2(11)
F16A F16B C53 F17B -133.2(7)
F16A F16B C53 F18A -82.5(16)
F16A F16B C53 F18B -20.4(9)
F16A F16B C53 C50 103.5(8)
F16A F18B C53 F16B 23.2(10)
F16A F18B C53 F17A 52.2(11)
F16A F18B C53 F17B 140.9(8)
F16A F18B C53 F18A 146.6(12)
F16A F18B C53 C50 -102.0(8)
F16B F16A F18B F18A 8.5(12)
F16B F16A F18B C53 -19.7(7)
F16B F16A C53 F17A 12.0(6)
F16B F16A C53 F17B 91.1(11)
F16B F16A C53 F18A 127.5(10)
F16B F16A C53 F18B 155.3(10)
F16B F16A C53 C50 -105.2(6)
F16B F17A C53 F16A -20.1(10)
F16B F17A C53 F17B -157.3(9)
F16B F17A C53 F18A -123.8(14)
F16B F17A C53 F18B -58.4(13)
F16B F17A C53 C50 95.1(9)
F17A F16B C53 F16A 157.2(11)
F17A F16B C53 F17B 24.0(9)
F17A F16B C53 F18A 74.7(19)
F17A F16B C53 F18B 136.8(9)
F17A F16B C53 C50 -99.3(9)
F17B F18A F18B F16A -18(3)
F17B F18A F18B C53 15(2)
F17B F18A C53 F16A -146.2(8)
F17B F18A C53 F16B -82.5(13)
F17B F18A C53 F17A -48.1(9)
F17B F18A C53 F18B -172.3(11)
F17B F18A C53 C50 91.1(12)
F18A F17B C53 F16A 52.9(12)
F18A F17B C53 F16B 123.9(9)
F18A F17B C53 F17A 136.7(9)
F18A F17B C53 F18B 6.5(9)
F18A F17B C53 C50 -111.1(9)
F18A F18B C53 F16A -146.6(12)
F18A F18B C53 F16B -123.4(9)
F18A F18B C53 F17A -94.4(12)
F18A F18B C53 F17B -5.7(9)
F18A F18B C53 C50 111.4(8)
F18B F16A F16B F17A -37(2)
F18B F16A F16B C53 22.6(7)
F18B F16A C53 F16B -155.3(10)
F18B F16A C53 F17A -143.4(8)
F18B F16A C53 F17B -64.3(11)
F18B F16A C53 F18A -27.8(12)
F18B F16A C53 C50 99.5(8)
F18B F18A C53 F16A 26.1(9)
F18B F18A C53 F16B 89.8(15)
F18B F18A C53 F17A 124.3(10)
F18B F18A C53 F17B 172.3(11)
F18B F18A C53 C50 -96.6(9)
F22A F22B F23A F23B 6.2(17)
F22A F22B F23A C61 27.3(12)
F22A F22B C61 F23A -164.3(8)
F22A F22B C61 F23B -145.2(6)
F22A F22B C61 F24A -74.1(8)
F22A F22B C61 F24B -35.7(9)
F22A F22B C61 C58 92.6(8)
F22A F24B C61 F22B 23.5(5)
F22A F24B C61 F23A 89.5(8)
F22A F24B C61 F23B 138.5(5)
F22A F24B C61 F24A 143.5(9)
F22A F24B C61 C58 -107.7(4)
F22B F22A F24B F24A 5.2(12)
F22B F22A F24B C61 -29.3(7)
F22B F22A C61 F23A 13.5(7)
F22B F22A C61 F23B 56.0(10)
F22B F22A C61 F24A 124.8(7)
F22B F22A C61 F24B 146.2(8)
F22B F22A C61 C58 -106.3(7)
F22B F23A F23B F24A -14.1(7)
F22B F23A F23B C61 19.3(5)
F22B F23A C61 F22A -10.5(6)
F22B F23A C61 F23B -157.5(7)
F22B F23A C61 F24A -120.6(6)
F22B F23A C61 F24B -90.6(10)
F22B F23A C61 C58 106.9(6)
F23A F22B C61 F22A 164.3(8)
F23A F22B C61 F23B 19.1(6)
F23A F22B C61 F24A 90.2(8)
F23A F22B C61 F24B 128.5(6)
F23A F22B C61 C58 -103.1(4)
F23A F23B F24A F24B 29.2(16)
F23A F23B F24A C61 37.5(4)
F23A F23B C61 F22A -55.7(8)
F23A F23B C61 F22B -20.1(7)
F23A F23B C61 F24A -140.5(5)
F23A F23B C61 F24B -137.3(5)
F23A F23B C61 C58 106.9(4)
F23B F23A C61 F22A 147.0(5)
F23B F23A C61 F22B 157.5(7)
F23B F23A C61 F24A 36.9(5)
F23B F23A C61 F24B 66.8(10)
F23B F23A C61 C58 -95.6(5)
F23B F24A F24B F22A -22.1(17)
F23B F24A F24B C61 7.4(12)
F23B F24A C61 F22A -137.4(5)
F23B F24A C61 F22B -95.7(8)
F23B F24A C61 F23A -32.6(4)
F23B F24A C61 F24B -174.6(9)
F23B F24A C61 C58 97.8(4)
F24A F23B C61 F22A 84.8(7)
F24A F23B C61 F22B 120.4(7)
F24A F23B C61 F23A 140.5(5)
F24A F23B C61 F24B 3.2(6)
F24A F23B C61 C58 -112.6(4)
F24A F24B C61 F22A -143.5(9)
F24A F24B C61 F22B -120.0(9)
F24A F24B C61 F23A -54.0(13)
F24A F24B C61 F23B -5.0(9)
F24A F24B C61 C58 108.9(8)
F24B F22A F22B F23A 0.7(16)
F24B F22A F22B C61 26.4(6)
F24B F22A C61 F22B -146.2(8)
F24B F22A C61 F23A -132.7(5)
F24B F22A C61 F23B -90.2(8)
F24B F22A C61 F24A -21.4(5)
F24B F22A C61 C58 107.5(5)
F24B F24A C61 F22A 37.1(9)
F24B F24A C61 F22B 78.9(11)
F24B F24A C61 F23A 141.9(9)
F24B F24A C61 F23B 174.6(9)
F24B F24A C61 C58 -87.6(9)
C30 C31 C32 C33 0.6(4)
C30 C31 C32 C36 -177.2(3)
C31 C30 C35 C34 -3.7(4)
C31 C30 B1 C38 160.1(3)
C31 C30 B1 C46 45.0(3)
C31 C30 B1 C54 -77.8(3)
C31 C32 C33 C34 -1.7(4)
C31 C32 C36 F1 -154.2(3)
C31 C32 C36 F2 -31.8(5)
C31 C32 C36 F3 86.6(5)
C32 C33 C34 C35 0.1(5)
C32 C33 C34 C37 -179.6(3)
C33 C32 C36 F1 28.0(5)
C33 C32 C36 F2 150.4(4)
C33 C32 C36 F3 -91.2(5)
C33 C34 C35 C30 2.8(5)
C33 C34 C37 F4 -152.1(3)
C33 C34 C37 F5 88.8(4)
C33 C34 C37 F6 -30.3(4)
C35 C30 C31 C32 2.1(4)
C35 C30 B1 C38 -22.2(4)
C35 C30 B1 C46 -137.3(3)
C35 C30 B1 C54 99.9(3)
C35 C34 C37 F4 28.2(4)
C35 C34 C37 F5 -90.9(4)
C35 C34 C37 F6 150.0(3)
C36 C32 C33 C34 176.1(3)
C37 C34 C35 C30 -177.5(3)
C38 C39 C40 C41 1.9(5)
C38 C39 C40 C44 -177.1(3)
C39 C38 C43 C42 -1.9(4)
C39 C38 B1 C30 156.3(3)
C39 C38 B1 C46 -84.0(3)
C39 C38 B1 C54 36.5(4)
C39 C40 C41 C42 -1.8(5)
C39 C40 C44 F7 96.3(4)
C39 C40 C44 F8 -26.2(5)
C39 C40 C44 F9 -142.8(4)
C40 C41 C42 C43 -0.1(5)
C40 C41 C42 C45 178.0(3)
C41 C40 C44 F7 -82.7(5)
C41 C40 C44 F8 154.7(4)
C41 C40 C44 F9 38.1(5)
C41 C42 C43 C38 2.0(5)
C41 C42 C45 F10 8.0(5)
C41 C42 C45 F11 -114.4(5)
C41 C42 C45 F12 128.4(4)
C43 C38 C39 C40 -0.1(4)
C43 C38 B1 C30 -32.2(4)
C43 C38 B1 C46 87.5(3)
C43 C38 B1 C54 -151.9(3)
C43 C42 C45 F10 -173.7(3)
C43 C42 C45 F11 63.9(5)
C43 C42 C45 F12 -53.4(5)
C44 C40 C41 C42 177.3(3)
C45 C42 C43 C38 -176.2(3)
C46 C47 C48 C49 -0.9(5)
C46 C47 C48 C52 178.4(3)
C47 C46 C51 C50 0.4(4)
C47 C46 B1 C30 26.9(4)
C47 C46 B1 C38 -95.3(3)
C47 C46 B1 C54 145.8(3)
C47 C48 C49 C50 0.4(5)
C47 C48 C52 F13 51.7(5)
C47 C48 C52 F14 171.0(4)
C47 C48 C52 F15 -68.2(5)
C48 C49 C50 C51 0.5(5)
C48 C49 C50 C53 -177.2(4)
C49 C48 C52 F13 -129.0(4)
C49 C48 C52 F14 -9.7(6)
C49 C48 C52 F15 111.1(5)
C49 C50 C51 C46 -0.9(5)
C49 C50 C53 F16A -57.5(8)
C49 C50 C53 F16B -125.6(8)
C49 C50 C53 F17A -160.8(5)
C49 C50 C53 F17B 110.8(6)
C49 C50 C53 F18A 59.8(17)
C49 C50 C53 F18B -1.9(9)
C51 C46 C47 C48 0.5(4)
C51 C46 B1 C30 -161.6(3)
C51 C46 B1 C38 76.2(3)
C51 C46 B1 C54 -42.7(4)
C51 C50 C53 F16A 124.8(8)
C51 C50 C53 F16B 56.7(9)
C51 C50 C53 F17A 21.5(7)
C51 C50 C53 F17B -66.9(6)
C51 C50 C53 F18A -117.9(17)
C51 C50 C53 F18B -179.6(7)
C52 C48 C49 C50 -178.9(3)
C53 F16A F16B F17A -59(2)
C53 F16A F18B F18A 28.3(8)
C53 F17B F18A F18B -15(2)
C53 F18A F18B F16A -33.2(9)
C53 C50 C51 C46 176.8(3)
C54 C55 C56 C57 0.6(5)
C54 C55 C56 C60 -179.1(3)
C55 C54 C59 C58 0.5(4)
C55 C54 B1 C30 93.2(3)
C55 C54 B1 C38 -142.4(3)
C55 C54 B1 C46 -28.2(4)
C55 C56 C57 C58 0.1(5)
C55 C56 C60 F19 48.5(5)
C55 C56 C60 F20 169.8(3)
C55 C56 C60 F21 -71.1(5)
C56 C57 C58 C59 -0.5(4)
C56 C57 C58 C61 -179.0(3)
C57 C56 C60 F19 -131.2(4)
C57 C56 C60 F20 -9.8(5)
C57 C56 C60 F21 109.2(4)
C57 C58 C59 C54 0.2(4)
C57 C58 C61 F22A 83.4(4)
C57 C58 C61 F22B 38.0(8)
C57 C58 C61 F23A -26.8(5)
C57 C58 C61 F23B -84.6(5)
C57 C58 C61 F24A -154.3(5)
C57 C58 C61 F24B 166.8(7)
C59 C54 C55 C56 -0.9(4)
C59 C54 B1 C30 -84.8(3)
C59 C54 B1 C38 39.6(3)
C59 C54 B1 C46 153.8(3)
C59 C58 C61 F22A -95.2(4)
C59 C58 C61 F22B -140.5(7)
C59 C58 C61 F23A 154.7(4)
C59 C58 C61 F23B 96.9(5)
C59 C58 C61 F24A 27.2(6)
C59 C58 C61 F24B -11.7(8)
C60 C56 C57 C58 179.8(3)
C61 F22A F22B F23A -25.7(12)
C61 F22A F24B F24A 34.5(8)
C61 F22B F23A F23B -21.1(6)
C61 F23A F23B F24A -33.3(4)
C61 F23B F24A F24B -8.3(14)
C61 F24A F24B F22A -29.5(6)
C61 C58 C59 C54 178.7(3)
B1 C30 C31 C32 180.0(3)
B1 C30 C35 C34 178.5(3)
B1 C38 C39 C40 172.1(3)
B1 C38 C43 C42 -173.7(3)
B1 C46 C47 C48 172.4(3)
B1 C46 C51 C50 -171.7(3)
B1 C54 C55 C56 -179.0(3)
B1 C54 C59 C58 178.7(3)

loop_
_exptl_oxdiff_crystal_face_indexfrac_h
_exptl_oxdiff_crystal_face_indexfrac_k
_exptl_oxdiff_crystal_face_indexfrac_l
_exptl_oxdiff_crystal_face_x
_exptl_oxdiff_crystal_face_y
_exptl_oxdiff_crystal_face_z
4.0001 1.0000 4.9929 0.2012 0.0292 0.3261
-4.0001 -1.0000 -4.9929 -0.2012 -0.0292 -0.3261
-2.0016 3.9965 -4.9935 -0.2670 -0.0659 -0.0015
0.9976 4.9963 -2.9972 -0.1795 -0.0200 0.2236
1.0022 -4.9959 4.9940 0.2724 0.0533 -0.0923
-1.9980 -4.9965 0.9997 0.0994 0.0200 -0.3070
-3.9957 -4.9970 2.9993 0.1410 -0.0800 -0.3676
-0.0005 0.0000 -0.9991 -0.0336 0.0167 -0.0177
0.9967 0.9996 -4.9961 -0.1737 0.0960 0.0053
3.9946 4.9971 -4.9975 -0.2083 0.1133 0.3322
0.0026 0.9990 4.9957 0.1499 -0.1041 0.1342
-1.9960 -1.9990 4.9966 0.1791 -0.1087 -0.0990
-2.9957 4.9951 4.9985 0.0384 -0.2867 0.1731
-4.9949 2.9963 4.0004 0.0157 -0.2953 -0.0320
0.9980 -4.9956 -2.9989 0.0033 0.1867 -0.2337
4.9953 0.0013 -3.0008 -0.0368 0.2166 0.1869
-4.9962 -1.9996 1.0023 0.0061 -0.1419 -0.3138
-1.9960 -2.9982 4.9964 0.1974 -0.0880 -0.1448
1.0020 0.0001 4.9948 0.1810 -0.0501 0.1364
-1.9984 4.9955 1.0013 -0.0834 -0.1867 0.1504
-4.9965 3.9955 1.0033 -0.1036 -0.2659 -0.0393
1.0012 -4.9958 2.9958 0.2051 0.0866 -0.1276
